data_2215434
loop_
_publ_author_name
'Tamazyan, Rafael'
'Ayvazyan, Armen'
'Martirosyan, Ashot'
'Martirosyan, Vahan'
'Raymond Schinazi'

_publ_section_title
;
 Ethyl 1-benzoyl-4-chloro-2-phenylprolinate
;
_journal_coeditor_code CV2292
_journal_issue 10
_journal_name_full 'Acta Crystallographica Section E'
_journal_page_first o3967
_journal_page_last o3967
_journal_paper_doi 10.1107/S1600536807042213
_journal_volume 63
_journal_year 2007
_chemical_formula_iupac 'C20 H20 Cl N O3'
_chemical_formula_moiety 'C20 H20 Cl N O3'
_chemical_formula_sum 'C20 H20 Cl N O3'
_chemical_formula_weight 357.82
_chemical_melting_point 471
_chemical_name_systematic
;
Ethyl 1-benzoyl-4-chloro-2-phenylprolinate
;
_space_group_IT_number 4
_symmetry_cell_setting monoclinic
_symmetry_space_group_name_Hall 'P 2yb'
_symmetry_space_group_name_H-M 'P 1 21 1'
_atom_sites_solution_hydrogens geom
_atom_sites_solution_primary direct
_atom_sites_solution_secondary difmap
_audit_creation_method SHELXL97
_cell_angle_alpha 90.00
_cell_angle_beta 102.52(3)
_cell_angle_gamma 90.00
_cell_formula_units_Z 4
_cell_length_a 9.4241(19)
_cell_length_b 10.073(2)
_cell_length_c 19.849(4)
_cell_measurement_reflns_used 22
_cell_measurement_temperature 293(2)
_cell_measurement_theta_max 15
_cell_measurement_theta_min 13
_cell_volume 1839.4(7)
_computing_cell_refinement 'CAD-4 Manual (Enraf--Nonius, 1988)'
_computing_data_collection 'CAD-4 Manual (Enraf--Nonius, 1988)'
_computing_data_reduction 'HELENA  (Spek, 1997)'
_computing_molecular_graphics 'SHELXTL (Bruker, 2000) and ORTEPII (Johnson, 1976)'
_computing_publication_material 'SHELXTL (Bruker, 2000)'
_computing_structure_refinement 'SHELXL97 (Sheldrick, 1997)'
_computing_structure_solution 'SHELXS97 (Sheldrick, 1997)'
_diffrn_ambient_temperature 293(2)
_diffrn_measured_fraction_theta_full 1.000
_diffrn_measured_fraction_theta_max 1.000
_diffrn_measurement_device_type 'Enraf--Nonius CAD-4'
_diffrn_measurement_method \q/2\q
_diffrn_radiation_monochromator graphite
_diffrn_radiation_source 'fine-focus sealed tube'
_diffrn_radiation_type MoK\a
_diffrn_radiation_wavelength 0.71073
_diffrn_reflns_av_R_equivalents 0.0249
_diffrn_reflns_av_sigmaI/netI 0.0619
_diffrn_reflns_limit_h_max 13
_diffrn_reflns_limit_h_min 0
_diffrn_reflns_limit_k_max 14
_diffrn_reflns_limit_k_min -14
_diffrn_reflns_limit_l_max 27
_diffrn_reflns_limit_l_min -27
_diffrn_reflns_number 11300
_diffrn_reflns_theta_full 29.97
_diffrn_reflns_theta_max 29.97
_diffrn_reflns_theta_min 1.05
_diffrn_standards_decay_% 0
_diffrn_standards_interval_time 180
_diffrn_standards_number 3
_exptl_absorpt_coefficient_mu 0.226
_exptl_absorpt_correction_T_max 0.927
_exptl_absorpt_correction_T_min 0.875
_exptl_absorpt_correction_type psi-scan
_exptl_absorpt_process_details '(North <i>et al.</i>,  1968)'
_exptl_crystal_colour colourless
_exptl_crystal_density_diffrn 1.292
_exptl_crystal_density_method 'not measured'
_exptl_crystal_description irregular
_exptl_crystal_F_000 752
_exptl_crystal_size_max 0.36
_exptl_crystal_size_mid 0.32
_exptl_crystal_size_min 0.30
_refine_diff_density_max 0.256
_refine_diff_density_min -0.183
_refine_ls_abs_structure_details 'Flack (1983), with how many Friedel pairs?'
_refine_ls_abs_structure_Flack 0.06(6)
_refine_ls_extinction_method none
_refine_ls_goodness_of_fit_ref 1.029
_refine_ls_hydrogen_treatment constr
_refine_ls_matrix_type full
_refine_ls_number_parameters 527
_refine_ls_number_reflns 10705
_refine_ls_number_restraints 478
_refine_ls_restrained_S_all 1.011
_refine_ls_R_factor_all 0.1273
_refine_ls_R_factor_gt 0.0604
_refine_ls_shift/su_max 0.003
_refine_ls_shift/su_mean 0.000
_refine_ls_structure_factor_coef Fsqd
_refine_ls_weighting_details 'calc w = 1/[\s^2^(Fo^2^)+(0.0523P)^2^+0.2357P] where P=(Fo^2^+2Fc^2^)/3'
_refine_ls_weighting_scheme calc
_refine_ls_wR_factor_gt 0.1161
_refine_ls_wR_factor_ref 0.1409
_reflns_number_gt 5925
_reflns_number_total 10705
_reflns_threshold_expression I>2\s(I)
_cod_data_source_file cv2292.cif
_cod_data_source_block I
_cod_original_cell_volume 1839.5(7)
_cod_original_sg_symbol_H-M 'P 21'
_cod_database_code 2215434
_cod_database_fobs_code 2215434

loop_
_symmetry_equiv_pos_as_xyz
'x, y, z'
'-x, y+1/2, -z'

loop_
_atom_site_type_symbol
_atom_site_label
_atom_site_fract_x
_atom_site_fract_y
_atom_site_fract_z
_atom_site_U_iso_or_equiv
_atom_site_adp_type
_atom_site_calc_flag
_atom_site_refinement_flags
_atom_site_occupancy
_atom_site_disorder_assembly
_atom_site_disorder_group
Cl ClA 0.2307(2) -0.24427(15) 0.64892(11) 0.0765(6) Uani d PDU 0.488(3) A 1
C C5A 0.1090(5) -0.0052(3) 0.67783(16) 0.0522(8) Uani d PDU 0.488(3) A 1
H H5AB 0.2033 0.0129 0.7073 0.063 Uiso calc PR 0.488(3) A 1
H H5AA 0.0433 -0.0366 0.7058 0.063 Uiso calc PR 0.488(3) A 1
C C4A 0.1206(3) -0.10374(18) 0.62151(12) 0.0519(13) Uani d PDU 0.488(3) A 1
H H4A 0.0230 -0.1330 0.5984 0.062 Uiso calc PR 0.488(3) A 1
C C3A 0.1874(5) -0.0246(5) 0.5713(2) 0.0491(8) Uani d PDU 0.488(3) A 1
H H3AA 0.2913 -0.0132 0.5878 0.059 Uiso calc PR 0.488(3) A 1
H H3AB 0.1681 -0.0646 0.5258 0.059 Uiso calc PR 0.488(3) A 1
Cl ClB 0.2574(2) -0.23266(13) 0.65602(12) 0.0707(5) Uani d PDU 0.512(3) A 2
C C5B 0.0877(2) -0.0178(5) 0.6710(2) 0.0522(8) Uani d PDU 0.512(3) A 2
H H5BA 0.1107 -0.0082 0.7208 0.063 Uiso calc PR 0.512(3) A 2
H H5BB 0.0089 -0.0811 0.6580 0.063 Uiso calc PR 0.512(3) A 2
C C4B 0.2200(3) -0.06090(19) 0.64475(10) 0.0486(12) Uani d PDU 0.512(3) A 2
H H4B 0.3051 -0.0091 0.6674 0.058 Uiso calc PR 0.512(3) A 2
C C3B 0.1750(6) -0.0220(5) 0.56936(13) 0.0493(8) Uani d PDU 0.512(3) A 2
H H3BA 0.2588 -0.0140 0.5486 0.059 Uiso calc PR 0.512(3) A 2
H H3BB 0.1079 -0.0862 0.5435 0.059 Uiso calc PR 0.512(3) A 2
N N2 0.1058(2) 0.10411(17) 0.57210(9) 0.0444(5) Uani d U 1 . .
C C1 0.0469(2) 0.1191(2) 0.63468(11) 0.0465(6) Uani d U 1 A .
C C6 0.1208(3) 0.2370(3) 0.67887(12) 0.0558(6) Uani d U 1 . .
O O7 0.26410(18) 0.23518(18) 0.68232(9) 0.0657(5) Uani d U 1 A .
C C8 0.3490(3) 0.3431(2) 0.71983(13) 0.0839(10) Uani d DU 1 . .
H H8B 0.2967 0.3817 0.7521 0.101 Uiso calc R 1 A .
H H8A 0.4407 0.3090 0.7460 0.101 Uiso calc R 1 . .
C C9 0.3759(4) 0.4439(3) 0.67220(17) 0.1180(16) Uani d DU 1 A .
H H9A 0.4264 0.4052 0.6399 0.177 Uiso calc R 1 . .
H H9B 0.4341 0.5135 0.6974 0.177 Uiso calc R 1 . .
H H9C 0.2850 0.4801 0.6477 0.177 Uiso calc R 1 . .
O O10 0.0596(2) 0.3113(2) 0.70958(10) 0.0787(6) Uani d U 1 A .
C C11 -0.1186(3) 0.1324(2) 0.61935(13) 0.0535(6) Uani d U 1 . .
C C12 -0.1998(3) 0.1426(3) 0.55303(15) 0.0660(8) Uani d U 1 A .
H H12 -0.1547 0.1417 0.5157 0.079 Uiso calc R 1 . .
C C13 -0.3520(3) 0.1544(3) 0.54218(19) 0.0855(10) Uani d U 1 . .
H H13 -0.4077 0.1615 0.4975 0.103 Uiso calc R 1 A .
C C14 -0.4184(3) 0.1554(3) 0.5970(2) 0.0893(11) Uani d U 1 A .
H H14 -0.5187 0.1651 0.5895 0.107 Uiso calc R 1 . .
C C15 -0.3374(4) 0.1419(3) 0.6633(2) 0.0871(10) Uani d U 1 . .
H H15 -0.3828 0.1403 0.7005 0.105 Uiso calc R 1 A .
C C16 -0.1891(3) 0.1310(3) 0.67392(15) 0.0663(8) Uani d U 1 A .
H H16 -0.1345 0.1224 0.7187 0.080 Uiso calc R 1 . .
C C17 0.1162(2) 0.2116(2) 0.53205(12) 0.0496(6) Uani d U 1 A .
C C18 0.1774(3) 0.1935(2) 0.46970(12) 0.0495(6) Uani d U 1 . .
C C19 0.2730(3) 0.2881(3) 0.45560(13) 0.0612(7) Uani d U 1 A .
H H19 0.2988 0.3595 0.4854 0.073 Uiso calc R 1 . .
C C20 0.3304(3) 0.2773(3) 0.39760(15) 0.0777(9) Uani d U 1 . .
H H20 0.3941 0.3419 0.3885 0.093 Uiso calc R 1 A .
C C21 0.2949(4) 0.1739(4) 0.35388(15) 0.0849(10) Uani d U 1 A .
H H21 0.3367 0.1660 0.3157 0.102 Uiso calc R 1 . .
C C22 0.1962(4) 0.0794(3) 0.36581(15) 0.0826(10) Uani d U 1 . .
H H22 0.1698 0.0095 0.3350 0.099 Uiso calc R 1 A .
C C23 0.1378(3) 0.0891(3) 0.42295(13) 0.0635(8) Uani d U 1 A .
H H23 0.0713 0.0259 0.4308 0.076 Uiso calc R 1 . .
O O24 0.07592(19) 0.32159(17) 0.54748(9) 0.0632(5) Uani d U 1 . .
Cl ClC 0.12063(14) 0.02879(11) 0.87321(7) 0.0641(4) Uani d PDU 0.650(2) B 3
C C30A 0.1593(3) 0.2336(4) 0.96650(12) 0.0508(7) Uani d PDU 0.650(2) B 3
H H30A 0.1815 0.1625 1.0001 0.061 Uiso calc PR 0.650(2) B 3
H H30B 0.0588 0.2599 0.9626 0.061 Uiso calc PR 0.650(2) B 3
C C29A 0.18275(19) 0.18999(18) 0.90027(13) 0.0519(10) Uani d PDU 0.650(2) B 3
H H29A 0.1332 0.2529 0.8653 0.062 Uiso calc PR 0.650(2) B 3
C C28A 0.3450(2) 0.2071(4) 0.9068(2) 0.0449(6) Uani d PDU 0.650(2) B 3
H H28A 0.3986 0.1312 0.9292 0.054 Uiso calc PR 0.650(2) B 3
H H28B 0.3686 0.2204 0.8621 0.054 Uiso calc PR 0.650(2) B 3
Cl ClD 0.1432(3) 0.0064(2) 0.89083(17) 0.0753(8) Uani d PDU 0.350(2) B 4
C C30B 0.1468(4) 0.2354(5) 0.9680(3) 0.0505(9) Uani d PDU 0.350(2) B 4
H H30C 0.1132 0.2022 1.0077 0.061 Uiso calc PR 0.350(2) B 4
H H30D 0.0639 0.2632 0.9328 0.061 Uiso calc PR 0.350(2) B 4
C C29B 0.2338(3) 0.1378(3) 0.94182(19) 0.0500(18) Uani d PDU 0.350(2) B 4
H H29B 0.2945 0.0958 0.9826 0.060 Uiso calc PR 0.350(2) B 4
C C28B 0.3383(5) 0.2067(8) 0.9050(4) 0.0450(9) Uani d PDU 0.350(2) B 4
H H28C 0.4235 0.1528 0.9047 0.054 Uiso calc PR 0.350(2) B 4
H H28D 0.2918 0.2303 0.8580 0.054 Uiso calc PR 0.350(2) B 4
N N27 0.37485(18) 0.32630(18) 0.94957(9) 0.0409(4) Uani d U 1 . .
C C26 0.2614(2) 0.3526(2) 0.98875(11) 0.0411(5) Uani d U 1 B .
C C31 0.1797(2) 0.4832(2) 0.96391(13) 0.0490(6) Uani d U 1 . .
O O32 0.16150(18) 0.49700(18) 0.89589(9) 0.0601(5) Uani d U 1 B .
C C33 0.0942(3) 0.6224(3) 0.86960(12) 0.0808(9) Uani d DU 1 . .
H H33A -0.0074 0.6227 0.8724 0.097 Uiso calc R 1 B .
H H33B 0.1426 0.6955 0.8971 0.097 Uiso calc R 1 . .
C C34 0.1062(5) 0.6376(4) 0.79866(14) 0.1121(13) Uani d DU 1 B .
H H34A 0.2069 0.6434 0.7967 0.168 Uiso calc R 1 . .
H H34B 0.0568 0.7171 0.7799 0.168 Uiso calc R 1 . .
H H34C 0.0628 0.5624 0.7723 0.168 Uiso calc R 1 . .
O O35 0.1314(2) 0.55831(19) 0.99991(10) 0.0706(5) Uani d U 1 B .
C C36 0.3196(2) 0.3580(2) 1.06703(11) 0.0443(5) Uani d U 1 . .
C C37 0.4658(3) 0.3550(2) 1.09670(12) 0.0518(6) Uani d U 1 B .
H H37 0.5329 0.3481 1.0687 0.062 Uiso calc R 1 . .
C C38 0.5144(3) 0.3623(3) 1.16785(13) 0.0673(8) Uani d U 1 . .
H H38 0.6134 0.3614 1.1874 0.081 Uiso calc R 1 B .
C C39 0.4150(4) 0.3707(3) 1.20928(14) 0.0748(9) Uani d U 1 B .
H H39 0.4471 0.3758 1.2569 0.090 Uiso calc R 1 . .
C C40 0.2698(4) 0.3717(3) 1.18081(14) 0.0741(8) Uani d U 1 . .
H H40 0.2030 0.3768 1.2090 0.089 Uiso calc R 1 B .
C C41 0.2218(3) 0.3650(3) 1.10988(13) 0.0578(7) Uani d U 1 B .
H H41 0.1225 0.3651 1.0907 0.069 Uiso calc R 1 . .
C C42 0.4682(2) 0.4255(2) 0.94158(11) 0.0423(5) Uani d U 1 B .
C C43 0.5815(2) 0.3977(2) 0.90132(11) 0.0416(5) Uani d U 1 . .
C C44 0.6580(2) 0.2789(2) 0.90635(12) 0.0510(6) Uani d U 1 B .
H H44 0.6377 0.2115 0.9349 0.061 Uiso calc R 1 . .
C C45 0.7639(3) 0.2612(3) 0.86901(14) 0.0619(7) Uani d U 1 . .
H H45 0.8160 0.1822 0.8731 0.074 Uiso calc R 1 B .
C C46 0.7935(3) 0.3590(3) 0.82573(14) 0.0662(8) Uani d U 1 B .
H H46 0.8629 0.3449 0.7995 0.079 Uiso calc R 1 . .
C C47 0.7198(3) 0.4781(3) 0.82140(14) 0.0611(7) Uani d U 1 . .
H H47 0.7406 0.5454 0.7930 0.073 Uiso calc R 1 B .
C C48 0.6145(3) 0.4970(2) 0.85964(12) 0.0526(6) Uani d U 1 B .
H H48 0.5657 0.5776 0.8571 0.063 Uiso calc R 1 . .
O O49 0.45967(17) 0.53440(16) 0.96811(8) 0.0525(4) Uani d U 1 . .

loop_
_atom_site_aniso_label
_atom_site_aniso_U_11
_atom_site_aniso_U_22
_atom_site_aniso_U_33
_atom_site_aniso_U_12
_atom_site_aniso_U_13
_atom_site_aniso_U_23
ClA 0.1017(12) 0.0510(8) 0.0724(10) 0.0228(9) 0.0096(9) 0.0096(8)
C5A 0.0620(16) 0.0495(15) 0.0422(15) 0.0035(14) 0.0049(14) 0.0008(13)
C4A 0.065(3) 0.039(2) 0.047(3) 0.004(2) 0.001(2) -0.002(2)
C3A 0.0587(15) 0.0433(14) 0.0461(14) 0.0072(13) 0.0130(13) 0.0014(13)
ClB 0.0894(11) 0.0492(8) 0.0690(10) 0.0161(8) 0.0074(9) 0.0114(8)
C5B 0.0619(16) 0.0492(15) 0.0427(15) 0.0040(14) 0.0049(14) 0.0013(13)
C4B 0.058(3) 0.040(2) 0.045(3) 0.005(2) 0.005(2) 0.0037(19)
C3B 0.0592(15) 0.0434(14) 0.0460(14) 0.0071(13) 0.0129(13) 0.0013(12)
N2 0.0533(11) 0.0383(9) 0.0418(10) 0.0074(8) 0.0106(8) -0.0008(8)
C1 0.0525(13) 0.0431(12) 0.0456(12) 0.0020(10) 0.0146(10) 0.0024(10)
C6 0.0608(14) 0.0561(15) 0.0508(13) -0.0007(12) 0.0124(11) -0.0097(11)
O7 0.0565(10) 0.0642(11) 0.0733(11) -0.0020(9) 0.0077(9) -0.0194(9)
C8 0.0738(18) 0.083(2) 0.090(2) -0.0084(17) 0.0052(16) -0.0283(18)
C9 0.123(3) 0.0574(19) 0.150(4) -0.015(2) -0.022(3) 0.005(2)
O10 0.0799(12) 0.0732(12) 0.0892(12) -0.0046(10) 0.0318(10) -0.0367(10)
C11 0.0533(13) 0.0443(12) 0.0625(15) 0.0039(11) 0.0118(12) -0.0029(11)
C12 0.0531(15) 0.0670(16) 0.0745(18) 0.0062(13) 0.0059(13) 0.0021(14)
C13 0.0629(18) 0.086(2) 0.100(2) 0.0059(16) -0.0004(17) 0.0073(19)
C14 0.0501(16) 0.082(2) 0.137(3) 0.0083(15) 0.0226(18) -0.004(2)
C15 0.0699(18) 0.081(2) 0.120(3) 0.0031(16) 0.0416(18) -0.0055(19)
C16 0.0635(16) 0.0672(17) 0.0742(17) 0.0044(13) 0.0281(13) -0.0060(14)
C17 0.0469(12) 0.0443(12) 0.0545(14) 0.0005(10) 0.0043(11) 0.0028(10)
C18 0.0543(13) 0.0485(12) 0.0437(12) 0.0044(11) 0.0064(11) 0.0098(10)
C19 0.0700(16) 0.0573(16) 0.0555(14) -0.0004(12) 0.0120(13) 0.0088(11)
C20 0.0855(19) 0.080(2) 0.0714(18) -0.0111(17) 0.0253(15) 0.0161(16)
C21 0.113(2) 0.095(2) 0.0530(16) -0.007(2) 0.0319(17) 0.0052(16)
C22 0.122(3) 0.079(2) 0.0484(16) -0.0094(19) 0.0223(16) -0.0092(14)
C23 0.0758(17) 0.0649(16) 0.0465(14) -0.0104(14) 0.0062(13) 0.0035(12)
O24 0.0763(11) 0.0434(9) 0.0706(11) 0.0116(9) 0.0176(9) 0.0036(8)
ClC 0.0604(6) 0.0631(6) 0.0698(7) -0.0207(5) 0.0168(5) -0.0220(5)
C30A 0.0422(13) 0.0531(14) 0.0588(14) -0.0083(12) 0.0144(12) -0.0077(12)
C29A 0.0456(19) 0.055(2) 0.054(2) -0.0075(17) 0.0071(17) -0.0024(17)
C28A 0.0437(12) 0.0430(12) 0.0497(13) -0.0070(11) 0.0137(11) -0.0062(11)
ClD 0.0652(13) 0.0575(12) 0.1014(18) -0.0216(11) 0.0140(12) -0.0222(12)
C30B 0.0420(16) 0.0527(17) 0.0582(16) -0.0079(15) 0.0142(15) -0.0080(15)
C29B 0.041(3) 0.043(3) 0.058(4) -0.012(3) -0.006(3) -0.004(3)
C28B 0.0440(15) 0.0429(15) 0.0496(16) -0.0071(14) 0.0136(14) -0.0064(14)
N27 0.0388(9) 0.0394(9) 0.0458(9) -0.0011(8) 0.0117(8) -0.0005(8)
C26 0.0382(10) 0.0408(11) 0.0456(11) 0.0008(9) 0.0122(9) 0.0001(9)
C31 0.0420(12) 0.0501(13) 0.0558(14) -0.0004(10) 0.0128(11) 0.0011(11)
O32 0.0611(10) 0.0619(10) 0.0561(10) 0.0168(9) 0.0098(8) 0.0119(8)
C33 0.082(2) 0.0752(19) 0.082(2) 0.0255(16) 0.0124(16) 0.0243(16)
C34 0.159(3) 0.096(3) 0.086(2) 0.032(3) 0.036(2) 0.033(2)
O35 0.0787(11) 0.0618(11) 0.0754(12) 0.0242(9) 0.0258(10) -0.0020(9)
C36 0.0508(12) 0.0368(11) 0.0468(12) -0.0022(10) 0.0140(10) -0.0007(9)
C37 0.0508(13) 0.0571(14) 0.0484(12) -0.0038(11) 0.0123(11) 0.0038(11)
C38 0.0686(17) 0.0745(18) 0.0527(15) -0.0119(14) -0.0006(13) 0.0069(14)
C39 0.101(2) 0.0788(19) 0.0420(14) -0.0110(17) 0.0107(15) 0.0008(13)
C40 0.100(2) 0.0754(19) 0.0571(15) 0.0012(17) 0.0401(15) -0.0006(13)
C41 0.0609(14) 0.0604(15) 0.0563(14) 0.0036(12) 0.0222(12) 0.0001(12)
C42 0.0404(12) 0.0431(11) 0.0420(12) 0.0000(9) 0.0060(10) 0.0037(10)
C43 0.0375(11) 0.0430(11) 0.0423(12) -0.0057(9) 0.0043(9) -0.0037(9)
C44 0.0458(12) 0.0488(13) 0.0605(14) -0.0018(11) 0.0160(11) 0.0045(11)
C45 0.0434(12) 0.0550(13) 0.0896(18) 0.0077(12) 0.0197(13) -0.0027(15)
C46 0.0548(14) 0.0804(19) 0.0701(16) -0.0030(14) 0.0284(12) -0.0092(15)
C47 0.0635(15) 0.0665(16) 0.0583(15) -0.0052(13) 0.0241(12) 0.0096(12)
C48 0.0537(13) 0.0471(13) 0.0581(14) 0.0008(11) 0.0145(12) 0.0046(11)
O49 0.0587(9) 0.0416(8) 0.0604(10) -0.0070(7) 0.0202(8) -0.0066(8)

loop_
_atom_type_symbol
_atom_type_description
_atom_type_scat_dispersion_real
_atom_type_scat_dispersion_imag
_atom_type_scat_source
C C 0.0033 0.0016 'International Tables Vol C Tables 4.2.6.8 and 6.1.1.4'
H H 0.0000 0.0000 'International Tables Vol C Tables 4.2.6.8 and 6.1.1.4'
N N 0.0061 0.0033 'International Tables Vol C Tables 4.2.6.8 and 6.1.1.4'
O O 0.0106 0.0060 'International Tables Vol C Tables 4.2.6.8 and 6.1.1.4'
Cl Cl 0.1484 0.1585 'International Tables Vol C Tables 4.2.6.8 and 6.1.1.4'

loop_
_geom_angle_atom_site_label_1
_geom_angle_atom_site_label_2
_geom_angle_atom_site_label_3
_geom_angle
C4A C5A C1 101.5(2)
C4A C5A H5AB 111.5
C1 C5A H5AB 111.5
C4A C5A H5AA 111.5
C1 C5A H5AA 111.5
H5AB C5A H5AA 109.3
C3A C4A C5A 104.3(3)
C3A C4A ClA 108.8(2)
C5A C4A ClA 115.3(2)
C3A C4A H4A 109.4
C5A C4A H4A 109.4
ClA C4A H4A 109.4
N2 C3A C4A 99.2(3)
N2 C3A H3AA 111.9
C4A C3A H3AA 111.9
N2 C3A H3AB 111.9
C4A C3A H3AB 111.9
H3AA C3A H3AB 109.6
C4B C5B C1 103.4(3)
C4B C5B H5BA 111.1
C1 C5B H5BA 111.1
C4B C5B H5BB 111.1
C1 C5B H5BB 111.1
H5BA C5B H5BB 109.0
C3B C4B C5B 101.0(3)
C3B C4B ClB 112.5(3)
C5B C4B ClB 113.1(3)
C3B C4B H4B 110.0
C5B C4B H4B 110.0
ClB C4B H4B 110.0
N2 C3B C4B 102.9(3)
N2 C3B H3BA 111.2
C4B C3B H3BA 111.2
N2 C3B H3BB 111.2
C4B C3B H3BB 111.2
H3BA C3B H3BB 109.1
C17 N2 C3B 126.3(2)
C17 N2 C1 119.94(18)
C3B N2 C1 112.4(2)
C17 N2 C3A 125.2(2)
C1 N2 C3A 112.52(19)
N2 C1 C11 113.30(18)
N2 C1 C6 110.52(19)
C11 C1 C6 111.10(19)
N2 C1 C5A 102.4(2)
C11 C1 C5A 115.2(2)
C6 C1 C5A 103.64(19)
N2 C1 C5B 101.4(2)
C11 C1 C5B 107.86(19)
C6 C1 C5B 112.3(2)
O10 C6 O7 125.3(2)
O10 C6 C1 124.3(2)
O7 C6 C1 110.1(2)
C6 O7 C8 116.9(2)
C9 C8 O7 110.2(2)
C9 C8 H8B 109.6
O7 C8 H8B 109.6
C9 C8 H8A 109.6
O7 C8 H8A 109.6
H8B C8 H8A 108.1
C8 C9 H9A 109.5
C8 C9 H9B 109.5
H9A C9 H9B 109.5
C8 C9 H9C 109.5
H9A C9 H9C 109.5
H9B C9 H9C 109.5
C12 C11 C16 119.1(2)
C12 C11 C1 122.0(2)
C16 C11 C1 119.0(2)
C11 C12 C13 119.3(3)
C11 C12 H12 120.3
C13 C12 H12 120.3
C14 C13 C12 120.3(3)
C14 C13 H13 119.8
C12 C13 H13 119.8
C13 C14 C15 120.4(3)
C13 C14 H14 119.8
C15 C14 H14 119.8
C16 C15 C14 119.3(3)
C16 C15 H15 120.3
C14 C15 H15 120.3
C15 C16 C11 121.6(3)
C15 C16 H16 119.2
C11 C16 H16 119.2
O24 C17 N2 120.4(2)
O24 C17 C18 120.9(2)
N2 C17 C18 118.7(2)
C19 C18 C23 118.5(2)
C19 C18 C17 118.2(2)
C23 C18 C17 123.3(2)
C20 C19 C18 120.4(3)
C20 C19 H19 119.8
C18 C19 H19 119.8
C21 C20 C19 120.7(3)
C21 C20 H20 119.7
C19 C20 H20 119.7
C20 C21 C22 120.1(3)
C20 C21 H21 119.9
C22 C21 H21 119.9
C23 C22 C21 119.8(3)
C23 C22 H22 120.1
C21 C22 H22 120.1
C22 C23 C18 120.5(3)
C22 C23 H23 119.8
C18 C23 H23 119.8
C29A C30A C26 106.7(2)
C29A C30A H30A 110.4
C26 C30A H30A 110.4
C29A C30A H30B 110.4
C26 C30A H30B 110.4
H30A C30A H30B 108.6
C30A C29A C28A 103.8(3)
C30A C29A ClC 116.6(2)
C28A C29A ClC 113.0(2)
C30A C29A H29A 107.7
C28A C29A H29A 107.7
ClC C29A H29A 107.7
N27 C28A C29A 101.9(2)
N27 C28A H28A 111.4
C29A C28A H28A 111.4
N27 C28A H28B 111.4
C29A C28A H28B 111.4
H28A C28A H28B 109.3
C29B C30B C26 101.0(2)
C29B C30B H30C 111.6
C26 C30B H30C 111.6
C29B C30B H30D 111.6
C26 C30B H30D 111.6
H30C C30B H30D 109.4
C30B C29B C28B 109.9(4)
C30B C29B ClD 118.2(3)
C28B C29B ClD 110.5(4)
C30B C29B H29B 105.8
C28B C29B H29B 105.8
ClD C29B H29B 105.8
N27 C28B C29B 100.0(4)
N27 C28B H28C 111.8
C29B C28B H28C 111.8
N27 C28B H28D 111.8
C29B C28B H28D 111.8
H28C C28B H28D 109.5
C42 N27 C28A 125.6(2)
C42 N27 C26 119.27(18)
C28A N27 C26 112.56(17)
C42 N27 C28B 126.5(2)
C26 N27 C28B 111.0(2)
N27 C26 C36 113.57(17)
N27 C26 C30A 100.82(18)
C36 C26 C30A 112.45(19)
N27 C26 C31 110.59(18)
C36 C26 C31 109.67(18)
C30A C26 C31 109.43(19)
N27 C26 C30B 105.0(2)
C36 C26 C30B 111.2(3)
C31 C26 C30B 106.5(2)
O35 C31 O32 123.9(2)
O35 C31 C26 125.0(2)
O32 C31 C26 110.95(19)
C31 O32 C33 113.84(19)
C34 C33 O32 108.7(2)
C34 C33 H33A 110.0
O32 C33 H33A 110.0
C34 C33 H33B 110.0
O32 C33 H33B 110.0
H33A C33 H33B 108.3
C33 C34 H34A 109.5
C33 C34 H34B 109.5
H34A C34 H34B 109.5
C33 C34 H34C 109.5
H34A C34 H34C 109.5
H34B C34 H34C 109.5
C37 C36 C41 118.4(2)
C37 C36 C26 122.5(2)
C41 C36 C26 119.0(2)
C36 C37 C38 120.8(2)
C36 C37 H37 119.6
C38 C37 H37 119.6
C39 C38 C37 119.6(3)
C39 C38 H38 120.2
C37 C38 H38 120.2
C40 C39 C38 120.3(3)
C40 C39 H39 119.8
C38 C39 H39 119.8
C39 C40 C41 120.0(3)
C39 C40 H40 120.0
C41 C40 H40 120.0
C40 C41 C36 120.8(3)
C40 C41 H41 119.6
C36 C41 H41 119.6
O49 C42 N27 120.1(2)
O49 C42 C43 121.2(2)
N27 C42 C43 118.68(19)
C48 C43 C44 119.2(2)
C48 C43 C42 117.8(2)
C44 C43 C42 122.9(2)
C45 C44 C43 119.9(2)
C45 C44 H44 120.1
C43 C44 H44 120.1
C46 C45 C44 120.8(3)
C46 C45 H45 119.6
C44 C45 H45 119.6
C45 C46 C47 119.6(3)
C45 C46 H46 120.2
C47 C46 H46 120.2
C46 C47 C48 119.7(2)
C46 C47 H47 120.2
C48 C47 H47 120.2
C43 C48 C47 120.8(2)
C43 C48 H48 119.6
C47 C48 H48 119.6

loop_
_geom_bond_atom_site_label_1
_geom_bond_atom_site_label_2
_geom_bond_distance
ClA C4A 1.7701(18)
C5A C4A 1.516(2)
C5A C1 1.559(4)
C5A H5AB 0.9700
C5A H5AA 0.9700
C4A C3A 1.516(2)
C4A H4A 0.9800
C3A N2 1.510(5)
C3A H3AA 0.9700
C3A H3AB 0.9700
ClB C4B 1.7702(18)
C5B C4B 1.516(2)
C5B C1 1.565(5)
C5B H5BA 0.9700
C5B H5BB 0.9700
C4B C3B 1.516(2)
C4B H4B 0.9800
C3B N2 1.434(6)
C3B H3BA 0.9700
C3B H3BB 0.9700
N2 C17 1.359(3)
N2 C1 1.474(3)
C1 C11 1.528(3)
C1 C6 1.549(3)
C6 O10 1.191(3)
C6 O7 1.338(3)
O7 C8 1.455(3)
C8 C9 1.447(2)
C8 H8B 0.9700
C8 H8A 0.9700
C9 H9A 0.9600
C9 H9B 0.9600
C9 H9C 0.9600
C11 C12 1.376(4)
C11 C16 1.388(4)
C12 C13 1.408(4)
C12 H12 0.9300
C13 C14 1.368(5)
C13 H13 0.9300
C14 C15 1.377(5)
C14 H14 0.9300
C15 C16 1.372(4)
C15 H15 0.9300
C16 H16 0.9300
C17 O24 1.231(3)
C17 C18 1.486(4)
C18 C19 1.381(4)
C18 C23 1.399(3)
C19 C20 1.378(4)
C19 H19 0.9300
C20 C21 1.351(4)
C20 H20 0.9300
C21 C22 1.387(5)
C21 H21 0.9300
C22 C23 1.367(4)
C22 H22 0.9300
C23 H23 0.9300
ClC C29A 1.7697(17)
C30A C29A 1.448(2)
C30A C26 1.541(4)
C30A H30A 0.9700
C30A H30B 0.9700
C29A C28A 1.516(2)
C29A H29A 0.9800
C28A N27 1.462(5)
C28A H28A 0.9700
C28A H28B 0.9700
ClD C29B 1.769(2)
C30B C29B 1.447(3)
C30B C26 1.593(5)
C30B H30C 0.9700
C30B H30D 0.9700
C29B C28B 1.516(2)
C29B H29B 0.9800
C28B N27 1.490(9)
C28B H28C 0.9700
C28B H28D 0.9700
N27 C42 1.363(3)
N27 C26 1.476(3)
C26 C36 1.532(3)
C26 C31 1.549(3)
C31 O35 1.196(3)
C31 O32 1.331(3)
O32 C33 1.458(3)
C33 C34 1.445(2)
C33 H33A 0.9700
C33 H33B 0.9700
C34 H34A 0.9600
C34 H34B 0.9600
C34 H34C 0.9600
C36 C37 1.376(3)
C36 C41 1.385(3)
C37 C38 1.389(4)
C37 H37 0.9300
C38 C39 1.377(4)
C38 H38 0.9300
C39 C40 1.362(4)
C39 H39 0.9300
C40 C41 1.384(4)
C40 H40 0.9300
C41 H41 0.9300
C42 O49 1.227(3)
C42 C43 1.493(3)
C43 C48 1.376(3)
C43 C44 1.389(3)
C44 C45 1.378(3)
C44 H44 0.9300
C45 C46 1.375(4)
C45 H45 0.9300
C46 C47 1.380(4)
C46 H46 0.9300
C47 C48 1.386(4)
C47 H47 0.9300
C48 H48 0.9300

loop_
_geom_torsion_atom_site_label_1
_geom_torsion_atom_site_label_2
_geom_torsion_atom_site_label_3
_geom_torsion_atom_site_label_4
_geom_torsion
C1 C5A C4A C3A 44.9(3)
C1 C5A C4A ClA 164.2(2)
C5A C4A C3A N2 -40.5(3)
ClA C4A C3A N2 -164.10(19)
C1 C5B C4B C3B -41.5(3)
C1 C5B C4B ClB -161.96(19)
C5B C4B C3B N2 40.8(4)
ClB C4B C3B N2 161.7(3)
C4B C3B N2 C17 141.0(3)
C4B C3B N2 C1 -25.4(4)
C4B C3B N2 C3A 68(3)
C4A C3A N2 C17 -175.8(2)
C4A C3A N2 C3B -66(3)
C4A C3A N2 C1 21.7(3)
C17 N2 C1 C11 76.7(2)
C3B N2 C1 C11 -116.0(3)
C3A N2 C1 C11 -119.8(3)
C17 N2 C1 C6 -48.8(3)
C3B N2 C1 C6 118.6(3)
C3A N2 C1 C6 114.8(3)
C17 N2 C1 C5A -158.7(2)
C3B N2 C1 C5A 8.7(3)
C3A N2 C1 C5A 4.9(3)
C17 N2 C1 C5B -168.0(2)
C3B N2 C1 C5B -0.7(3)
C3A N2 C1 C5B -4.5(3)
C4A C5A C1 N2 -29.6(3)
C4A C5A C1 C11 93.8(3)
C4A C5A C1 C6 -144.7(3)
C4A C5A C1 C5B 55.1(11)
C4B C5B C1 N2 26.5(3)
C4B C5B C1 C11 145.8(2)
C4B C5B C1 C6 -91.5(3)
C4B C5B C1 C5A -70.7(11)
N2 C1 C6 O10 142.2(2)
C11 C1 C6 O10 15.5(3)
C5A C1 C6 O10 -108.7(3)
C5B C1 C6 O10 -105.4(3)
N2 C1 C6 O7 -43.4(3)
C11 C1 C6 O7 -170.0(2)
C5A C1 C6 O7 65.7(3)
C5B C1 C6 O7 69.1(3)
O10 C6 O7 C8 -8.1(4)
C1 C6 O7 C8 177.55(19)
C6 O7 C8 C9 -98.2(3)
N2 C1 C11 C12 -6.2(3)
C6 C1 C11 C12 118.9(3)
C5A C1 C11 C12 -123.6(3)
C5B C1 C11 C12 -117.6(3)
N2 C1 C11 C16 172.3(2)
C6 C1 C11 C16 -62.6(3)
C5A C1 C11 C16 54.8(3)
C5B C1 C11 C16 60.8(3)
C16 C11 C12 C13 1.4(4)
C1 C11 C12 C13 179.9(2)
C11 C12 C13 C14 -0.2(5)
C12 C13 C14 C15 -1.4(5)
C13 C14 C15 C16 1.6(5)
C14 C15 C16 C11 -0.3(5)
C12 C11 C16 C15 -1.2(4)
C1 C11 C16 C15 -179.7(3)
C3B N2 C17 O24 -165.9(3)
C1 N2 C17 O24 -0.4(3)
C3A N2 C17 O24 -161.7(3)
C3B N2 C17 C18 13.9(4)
C1 N2 C17 C18 179.39(19)
C3A N2 C17 C18 18.1(4)
O24 C17 C18 C19 41.8(3)
N2 C17 C18 C19 -138.0(2)
O24 C17 C18 C23 -135.0(3)
N2 C17 C18 C23 45.2(3)
C23 C18 C19 C20 -1.6(4)
C17 C18 C19 C20 -178.6(2)
C18 C19 C20 C21 -0.4(4)
C19 C20 C21 C22 2.1(5)
C20 C21 C22 C23 -1.8(5)
C21 C22 C23 C18 -0.3(5)
C19 C18 C23 C22 1.9(4)
C17 C18 C23 C22 178.8(3)
C26 C30A C29A C28A 37.6(3)
C26 C30A C29A ClC 162.62(17)
C30A C29A C28A N27 -35.1(3)
ClC C29A C28A N27 -162.4(2)
C26 C30B C29B C28B -35.2(5)
C26 C30B C29B ClD -163.2(3)
C30B C29B C28B N27 36.4(5)
ClD C29B C28B N27 168.6(3)
C29A C28A N27 C42 -140.9(2)
C29A C28A N27 C26 20.6(3)
C29A C28A N27 C28B -26(7)
C29B C28B N27 C42 179.0(2)
C29B C28B N27 C28A 112(7)
C29B C28B N27 C26 -21.7(4)
C42 N27 C26 C36 -75.4(2)
C28A N27 C26 C36 121.8(2)
C28B N27 C26 C36 123.6(3)
C42 N27 C26 C30A 164.10(19)
C28A N27 C26 C30A 1.3(3)
C28B N27 C26 C30A 3.1(3)
C42 N27 C26 C31 48.4(2)
C28A N27 C26 C31 -114.4(2)
C28B N27 C26 C31 -112.6(3)
C42 N27 C26 C30B 162.9(3)
C28A N27 C26 C30B 0.1(3)
C28B N27 C26 C30B 1.9(4)
C29A C30A C26 N27 -24.3(3)
C29A C30A C26 C36 -145.6(2)
C29A C30A C26 C31 92.3(3)
C29A C30A C26 C30B 140(4)
C29B C30B C26 N27 19.8(4)
C29B C30B C26 C36 -103.5(4)
C29B C30B C26 C30A 4(4)
C29B C30B C26 C31 137.1(3)
N27 C26 C31 O35 -146.5(2)
C36 C26 C31 O35 -20.5(3)
C30A C26 C31 O35 103.3(3)
C30B C26 C31 O35 99.9(3)
N27 C26 C31 O32 37.6(2)
C36 C26 C31 O32 163.61(18)
C30A C26 C31 O32 -72.6(2)
C30B C26 C31 O32 -75.9(3)
O35 C31 O32 C33 8.1(3)
C26 C31 O32 C33 -176.0(2)
C31 O32 C33 C34 168.8(3)
N27 C26 C36 C37 7.7(3)
C30A C26 C36 C37 121.3(2)
C31 C26 C36 C37 -116.6(2)
C30B C26 C36 C37 125.8(2)
N27 C26 C36 C41 -171.8(2)
C30A C26 C36 C41 -58.1(3)
C31 C26 C36 C41 63.9(3)
C30B C26 C36 C41 -53.6(3)
C41 C36 C37 C38 -1.6(4)
C26 C36 C37 C38 178.9(2)
C36 C37 C38 C39 0.9(4)
C37 C38 C39 C40 0.2(4)
C38 C39 C40 C41 -0.4(5)
C39 C40 C41 C36 -0.3(4)
C37 C36 C41 C40 1.4(4)
C26 C36 C41 C40 -179.2(2)
C28A N27 C42 O49 162.0(2)
C26 N27 C42 O49 1.6(3)
C28B N27 C42 O49 159.4(4)
C28A N27 C42 C43 -19.1(3)
C26 N27 C42 C43 -179.48(18)
C28B N27 C42 C43 -21.7(4)
O49 C42 C43 C48 -38.8(3)
N27 C42 C43 C48 142.4(2)
O49 C42 C43 C44 138.7(2)
N27 C42 C43 C44 -40.2(3)
C48 C43 C44 C45 -0.9(3)
C42 C43 C44 C45 -178.3(2)
C43 C44 C45 C46 -1.1(4)
C44 C45 C46 C47 2.2(4)
C45 C46 C47 C48 -1.3(4)
C44 C43 C48 C47 1.8(3)
C42 C43 C48 C47 179.4(2)
C46 C47 C48 C43 -0.7(4)
